data_2003629
loop_
_publ_author_name
'Blake, A. J.'
'Grimditch, R. S.'
'Schr\"oder, M.'

_publ_section_title
;
 5,5'-Di(anthracenecarboxylic) Anhydride
;
_journal_issue 7
_journal_name_full 'Acta Crystallographica Section C'
_journal_page_first 1472
_journal_page_last 1474
_journal_paper_doi 10.1107/S0108270195004306
_journal_volume 51
_journal_year 1995
_chemical_compound_source
;
 Treatment of 5-anthracenecarboxylic acid with oxalyl chloride yields
 5-anthracenecarboxyl chloride, which reacts with residual acid to give
 5,5'-di(anthracenecarboxylic) anhydride (1). Crystals of (1) were grown
 by the slow concentration of a dichloromethane solution.
;
_chemical_formula_moiety 'C30 H18 O3'
_chemical_formula_sum 'C30 H18 O3'
_chemical_formula_weight 426.44
_chemical_name_common 'anthracenecarboxylic anhydride'
_chemical_name_systematic
;
  5,5'-di(anthracenecarboxylic) anhydride
;
_space_group_IT_number 2
_symmetry_cell_setting triclinic
_symmetry_space_group_name_Hall '-P 1'
_symmetry_space_group_name_H-M 'P -1'
_audit_creation_method SHELXL
_cell_angle_alpha 112.51(2)
_cell_angle_beta 89.56(2)
_cell_angle_gamma 107.24(2)
_cell_formula_units_Z 2
_cell_length_a 9.834(5)
_cell_length_b 10.973(6)
_cell_length_c 11.510(6)
_cell_measurement_reflns_used 12
_cell_measurement_temperature 295(2)
_cell_measurement_theta_max 16
_cell_measurement_theta_min 15
_cell_volume 1087.9(10)
_computing_cell_refinement DIF4
_computing_data_collection 'DIF4 (Stoe & Cie, 1990a)'
_computing_data_reduction 'REDU4 (Stoe & Cie, 1990b)'
_computing_molecular_graphics 'SHELXTL/PC (Sheldrick, 1992)'
_computing_structure_refinement 'SHELXL93 (Sheldrick, 1993)'
_computing_structure_solution 'SHELXS86 (Sheldrick, 1990)'
_diffrn_ambient_temperature 295(2)
_diffrn_measurement_device 'Stoe Stadi-4 four-circle diffractometer'
_diffrn_measurement_method
;
\w-2\q scans using on-line profile-fitting (Clegg, 1981)
;
_diffrn_radiation_monochromator graphite
_diffrn_radiation_source 'fine-focus sealed tube'
_diffrn_radiation_type MoK\a
_diffrn_radiation_wavelength 0.71073
_diffrn_reflns_av_R_equivalents 0.0000
_diffrn_reflns_av_sigmaI/netI 0.0242
_diffrn_reflns_limit_h_max 13
_diffrn_reflns_limit_h_min -13
_diffrn_reflns_limit_k_max 14
_diffrn_reflns_limit_k_min -15
_diffrn_reflns_limit_l_max 16
_diffrn_reflns_limit_l_min 0
_diffrn_reflns_number 6230
_diffrn_reflns_theta_max 30.02
_diffrn_reflns_theta_min 2.51
_diffrn_standards_decay_% 2
_diffrn_standards_interval_time 60
_diffrn_standards_number 3
_exptl_absorpt_coefficient_mu 0.083
_exptl_absorpt_correction_type none
_exptl_crystal_colour Yellow
_exptl_crystal_density_diffrn 1.302
_exptl_crystal_density_meas ?
_exptl_crystal_density_method .
_exptl_crystal_description Lath
_exptl_crystal_F_000 444
_exptl_crystal_size_max 0.82
_exptl_crystal_size_mid 0.39
_exptl_crystal_size_min 0.19
_refine_diff_density_max 0.222
_refine_diff_density_min -0.169
_refine_ls_extinction_coef 0.0064(19)
_refine_ls_extinction_method 'SHELXL93 (Sheldrick, 1993)'
_refine_ls_goodness_of_fit_all 1.042
_refine_ls_goodness_of_fit_obs 1.070
_refine_ls_hydrogen_treatment
;
 H atoms included in calculated positions and allowed to ride on the
corresponding C atoms with U~iso~ = 1.2U~eq~(C)
;
_refine_ls_matrix_type full
_refine_ls_number_parameters 299
_refine_ls_number_reflns 6099
_refine_ls_number_restraints 0
_refine_ls_restrained_S_all 1.142
_refine_ls_restrained_S_obs 1.070
_refine_ls_R_factor_all 0.0935
_refine_ls_R_factor_obs 0.0555
_refine_ls_shift/esd_max 0.017
_refine_ls_shift/esd_mean 0.001
_refine_ls_structure_factor_coef Fsqd
_refine_ls_weighting_details w=1/[\s^2^(Fo^2^)+(0.0557P)^2^+0.3047P]
_refine_ls_weighting_scheme calc
_refine_ls_wR_factor_all 0.1724
_refine_ls_wR_factor_obs 0.1285
_reflns_number_observed 4003
_reflns_number_total 6230
_reflns_observed_criterion >2sigma(I)
_cod_data_source_file ab1274.cif
_cod_data_source_block n3coan
_cod_depositor_comments
;
The following automatic conversions were performed:

'_symmetry_cell_setting' value 'Triclinic' changed to 'triclinic'
according to /home/saulius/struct/CIF-dictionaries/cif_core.dic
dictionary named 'cif_core.dic' version 2.4.1 from 2010-06-29.

Automatic conversion script
Id: cif_fix_values 1715 2011-07-08 13:25:40Z adriana 

The following automatic conversions were performed:

'_refine_ls_weighting_scheme' value 'calc
w=1/[\s^2^(Fo^2^)+(0.0557P)^2^+0.3047P]' was changed to 'calc'. New
tag '_refine_ls_weighting_details' was created. The value of the new
tag was set to 'w=1/[\s^2^(Fo^2^)+(0.0557P)^2^+0.3047P]'.

Automatic conversion script
Id: cif_fix_values 3143 2015-03-26 13:38:13Z robertas 
;
_cod_database_code 2003629

loop_
_symmetry_equiv_pos_as_xyz
'x, y, z'
'-x, -y, -z'

loop_
_atom_site_aniso_label
_atom_site_aniso_U_11
_atom_site_aniso_U_12
_atom_site_aniso_U_13
_atom_site_aniso_U_22
_atom_site_aniso_U_23
_atom_site_aniso_U_33
C11 0.0477(9) 0.0166(7) 0.0061(6) 0.0512(9) 0.0174(7) 0.0357(7)
O11 0.0516(7) 0.0320(7) 0.0127(6) 0.0945(10) 0.0462(8) 0.0648(8)
O 0.0455(6) 0.0131(6) 0.0052(5) 0.0745(8) 0.0239(5) 0.0339(5)
C12 0.0454(8) 0.0157(7) 0.0056(6) 0.0479(9) 0.0155(6) 0.0351(7)
O12 0.0643(8) -0.0002(6) -0.0069(6) 0.0575(8) 0.0164(6) 0.0452(7)
C1 0.0589(12) 0.0349(11) 0.0212(10) 0.082(2) 0.0260(11) 0.0711(13)
C2 0.0766(14) 0.0341(11) 0.0144(12) 0.0641(13) 0.0180(11) 0.082(2)
C3 0.0764(13) 0.0220(10) 0.0072(10) 0.0518(11) 0.0159(9) 0.0643(12)
C4 0.0578(10) 0.0150(8) 0.0082(8) 0.0506(10) 0.0170(8) 0.0471(9)
C4A 0.0441(8) 0.0151(7) 0.0022(6) 0.0524(9) 0.0150(7) 0.0333(7)
C5 0.0430(8) 0.0158(7) 0.0035(6) 0.0531(9) 0.0183(7) 0.0330(7)
C5A 0.0434(8) 0.0140(7) -0.0019(6) 0.0539(9) 0.0219(7) 0.0410(8)
C6 0.0568(11) 0.0215(9) 0.0024(9) 0.0588(11) 0.0272(9) 0.0644(11)
C7 0.0729(14) 0.0237(11) -0.0058(12) 0.0607(13) 0.0363(12) 0.094(2)
C8 0.0631(13) 0.0071(11) -0.0115(13) 0.0712(14) 0.0590(14) 0.117(2)
C9 0.0465(10) 0.0086(10) -0.0002(10) 0.0831(15) 0.0579(13) 0.094(2)
C9A 0.0410(8) 0.0084(8) -0.0022(7) 0.0641(11) 0.0332(9) 0.0549(10)
C10 0.0405(9) 0.0168(9) 0.0111(8) 0.0773(13) 0.0340(10) 0.0589(11)
C10A 0.0438(9) 0.0179(8) 0.0063(7) 0.0638(11) 0.0208(8) 0.0445(9)
C1' 0.0742(12) 0.0099(9) -0.0006(8) 0.0508(10) 0.0104(8) 0.0408(9)
C2' 0.0836(14) 0.0165(9) 0.0103(10) 0.0436(10) 0.0142(8) 0.0572(11)
C3' 0.0718(12) 0.0212(9) 0.0124(9) 0.0509(10) 0.0271(9) 0.0583(11)
C4' 0.0542(9) 0.0168(8) 0.0075(7) 0.0518(9) 0.0213(7) 0.0408(8)
C4A' 0.0430(8) 0.0114(6) 0.0064(6) 0.0444(8) 0.0158(6) 0.0340(7)
C5' 0.0402(8) 0.0114(6) 0.0059(6) 0.0461(8) 0.0158(6) 0.0321(7)
C5A' 0.0440(8) 0.0116(7) 0.0038(6) 0.0463(9) 0.0187(7) 0.0404(8)
C6' 0.0618(11) 0.0151(8) 0.0011(8) 0.0472(9) 0.0167(8) 0.0527(10)
C7' 0.0843(15) 0.0207(10) -0.0030(12) 0.0506(11) 0.0266(10) 0.0818(15)
C8' 0.109(2) 0.0268(13) -0.0138(14) 0.0671(14) 0.0450(13) 0.091(2)
C9' 0.092(2) 0.0193(11) -0.0149(11) 0.0681(13) 0.0344(11) 0.0613(12)
C9A' 0.0582(10) 0.0134(8) -0.0013(7) 0.0524(10) 0.0229(8) 0.0446(9)
C10' 0.0648(11) 0.0108(9) -0.0047(7) 0.0588(11) 0.0176(8) 0.0354(8)
C0A' 0.0536(9) 0.0096(7) 0.0018(7) 0.0470(9) 0.0149(7) 0.0363(8)

loop_
_atom_site_label
_atom_site_occupancy
_atom_site_fract_x
_atom_site_fract_y
_atom_site_fract_z
_atom_site_U_iso_or_equiv
_atom_site_thermal_displace_type
_atom_site_calc_flag
_atom_site_refinement_flags
_atom_site_type_symbol
C11 1 0.6365(2) 0.8355(2) 0.45459(14) 0.0446(4) Uani d . C
O11 1 0.52184(14) 0.8336(2) 0.42084(13) 0.0637(4) Uani d . O
O 1 0.66610(12) 0.82598(13) 0.56761(10) 0.0520(3) Uani d . O
C12 1 0.5608(2) 0.7589(2) 0.62373(14) 0.0429(3) Uani d . C
O12 1 0.45730(14) 0.66601(13) 0.56461(11) 0.0615(4) Uani d . O
C1 1 1.0130(2) 0.6592(2) 0.2274(2) 0.0693(6) Uani d . C
H1A 1 1.0972(2) 0.6721(2) 0.1850(2) 0.083 Uiso d R H
C2 1 0.9518(3) 0.5356(2) 0.2357(2) 0.0749(6) Uani d . C
H2A 1 0.9927(3) 0.4619(2) 0.1994(2) 0.090 Uiso d R H
C3 1 0.8282(2) 0.5145(2) 0.2974(2) 0.0660(5) Uani d . C
H3A 1 0.7859(2) 0.4265(2) 0.3031(2) 0.079 Uiso d R H
C4 1 0.7682(2) 0.6164(2) 0.3485(2) 0.0531(4) Uani d . C
H4A 1 0.6835(2) 0.5993(2) 0.3895(2) 0.064 Uiso d R H
C4A 1 0.8288(2) 0.7492(2) 0.34266(14) 0.0440(4) Uani d . C
C5 1 0.7691(2) 0.8574(2) 0.39180(14) 0.0425(3) Uani d . C
C5A 1 0.8297(2) 0.9861(2) 0.38296(15) 0.0455(4) Uani d . C
C6 1 0.7750(2) 1.1001(2) 0.4369(2) 0.0584(5) Uani d . C
H6A 1 0.6915(2) 1.0897(2) 0.4805(2) 0.070 Uiso d R H
C7 1 0.8397(2) 1.2230(2) 0.4273(2) 0.0735(6) Uani d . C
H7A 1 0.8021(2) 1.2988(2) 0.4652(2) 0.088 Uiso d R H
C8 1 0.9614(2) 1.2409(3) 0.3626(3) 0.0801(7) Uani d . C
H8A 1 1.0049(2) 1.3281(3) 0.3555(3) 0.096 Uiso d R H
C9 1 1.0170(2) 1.1365(2) 0.3106(2) 0.0703(6) Uani d . C
H9A 1 1.0995(2) 1.1502(2) 0.2663(2) 0.084 Uiso d R H
C9A 1 0.9558(2) 1.0058(2) 0.3202(2) 0.0522(4) Uani d . C
C10 1 1.0144(2) 0.8983(2) 0.2712(2) 0.0572(5) Uani d . C
H10A 1 1.0991(2) 0.9124(2) 0.2295(2) 0.069 Uiso d R H
C10A 1 0.9550(2) 0.7713(2) 0.2804(2) 0.0508(4) Uani d . C
C1' 1 0.6942(2) 1.1525(2) 1.0439(2) 0.0601(5) Uani d . C
H1'A 1 0.7333(2) 1.1916(2) 1.1313(2) 0.072 Uiso d R H
C2' 1 0.6544(2) 1.2326(2) 0.9959(2) 0.0642(5) Uani d . C
H2'A 1 0.6654(2) 1.3278(2) 1.0491(2) 0.077 Uiso d R H
C3' 1 0.5963(2) 1.1773(2) 0.8674(2) 0.0583(5) Uani d . C
H3'A 1 0.5673(2) 1.2351(2) 0.8344(2) 0.070 Uiso d R H
C4' 1 0.5812(2) 1.0433(2) 0.7901(2) 0.0480(4) Uani d . C
H4'A 1 0.5421(2) 1.0078(2) 0.7031(2) 0.058 Uiso d R H
C4A' 1 0.6228(2) 0.9548(2) 0.83671(14) 0.0410(3) Uani d . C
C5' 1 0.6082(2) 0.8151(2) 0.76153(13) 0.0399(3) Uani d . C
C5A' 1 0.6443(2) 0.7283(2) 0.81138(15) 0.0438(3) Uani d . C
C6' 1 0.6354(2) 0.5876(2) 0.7366(2) 0.0554(4) Uani d . C
H6'A 1 0.6012(2) 0.5474(2) 0.6480(2) 0.066 Uiso d R H
C7' 1 0.6747(3) 0.5099(2) 0.7889(2) 0.0722(6) Uani d . C
H7'A 1 0.6690(3) 0.4157(2) 0.7368(2) 0.087 Uiso d R H
C8' 1 0.7240(3) 0.5658(2) 0.9195(2) 0.0850(7) Uani d . C
H8'A 1 0.7495(3) 0.5088(2) 0.9555(2) 0.102 Uiso d R H
C9' 1 0.7353(3) 0.6984(2) 0.9934(2) 0.0725(6) Uani d . C
H9'A 1 0.7689(3) 0.7346(2) 1.0819(2) 0.087 Uiso d R H
C9A' 1 0.6985(2) 0.7862(2) 0.9428(2) 0.0516(4) Uani d . C
C10' 1 0.7155(2) 0.9249(2) 1.0165(2) 0.0554(4) Uani d . C
H10B 1 0.7536(2) 0.9629(2) 1.1041(2) 0.066 Uiso d R H
C0A' 1 0.6794(2) 1.0108(2) 0.96776(15) 0.0477(4) Uani d . C

loop_
_atom_type_symbol
_atom_type_description
_atom_type_scat_source
_atom_type_scat_dispersion_real
_atom_type_scat_dispersion_imag
C C 'International Tables Vol C Tables 4.2.6.8 and 6.1.1.4' 0.0033 0.001
H H 'International Tables Vol C Tables 4.2.6.8 and 6.1.1.4' 0.0000 0.000
O O 'International Tables Vol C Tables 4.2.6.8 and 6.1.1.4' 0.0106 0.006

loop_
_geom_angle_atom_site_label_1
_geom_angle_atom_site_label_2
_geom_angle_atom_site_label_3
_geom_angle
_geom_angle_publ_flag
O11 C11 O 122.47(15) y
O11 C11 C5 127.5(2) y
O C11 C5 109.94(13) y
C11 O C12 122.36(13) y
O12 C12 O 122.74(15) y
O12 C12 C5' 128.3(2) y
O C12 C5' 108.72(13) y
C2 C1 C10A 121.4(2) ?
C1 C2 C3 120.2(2) ?
C4 C3 C2 121.0(2) ?
C3 C4 C4A 121.1(2) ?
C5 C4A C4 123.4(2) ?
C5 C4A C10A 118.5(2) ?
C4 C4A C10A 118.1(2) ?
C5A C5 C4A 122.2(2) ?
C5A C5 C11 118.50(15) y
C4A C5 C11 119.31(15) y
C5 C5A C6 123.4(2) ?
C5 C5A C9A 118.4(2) ?
C6 C5A C9A 118.2(2) ?
C7 C6 C5A 120.8(2) ?
C6 C7 C8 120.9(2) ?
C9 C8 C7 120.4(2) ?
C8 C9 C9A 121.3(2) ?
C10 C9A C9 122.3(2) ?
C10 C9A C5A 119.3(2) ?
C9 C9A C5A 118.4(2) ?
C10A C10 C9A 122.3(2) ?
C10 C10A C1 122.5(2) ?
C10 C10A C4A 119.3(2) ?
C1 C10A C4A 118.2(2) ?
C2' C1' C0A' 121.4(2) ?
C1' C2' C3' 120.3(2) ?
C4' C3' C2' 120.8(2) ?
C3' C4' C4A' 120.8(2) ?
C5' C4A' C4' 123.29(15) ?
C5' C4A' C0A' 118.55(14) ?
C4' C4A' C0A' 118.14(15) ?
C4A' C5' C5A' 122.08(14) ?
C4A' C5' C12 119.09(14) y
C5A' C5' C12 118.74(14) y
C5' C5A' C6' 123.4(2) ?
C5' C5A' C9A' 118.2(2) ?
C6' C5A' C9A' 118.3(2) ?
C7' C6' C5A' 120.9(2) ?
C6' C7' C8' 120.7(2) ?
C9' C8' C7' 120.5(2) ?
C8' C9' C9A' 121.3(2) ?
C10' C9A' C9' 122.0(2) ?
C10' C9A' C5A' 119.7(2) ?
C9' C9A' C5A' 118.3(2) ?
C9A' C10' C0A' 122.3(2) ?
C10' C0A' C1' 122.3(2) ?
C10' C0A' C4A' 119.2(2) ?
C1' C0A' C4A' 118.5(2) ?

loop_
_geom_bond_atom_site_label_1
_geom_bond_atom_site_label_2
_geom_bond_distance
_geom_bond_publ_flag
C11 O11 1.187(2) y
C11 O 1.384(2) y
C11 C5 1.488(2) y
O C12 1.390(2) y
C12 O12 1.184(2) y
C12 C5' 1.485(2) y
C1 C2 1.351(3) ?
C1 C10A 1.431(3) ?
C2 C3 1.408(3) ?
C3 C4 1.351(3) ?
C4 C4A 1.429(3) ?
C4A C5 1.403(2) y
C4A C10A 1.432(2) y
C5 C5A 1.403(2) y
C5A C6 1.428(3) ?
C5A C9A 1.433(2) y
C6 C7 1.356(3) ?
C7 C8 1.409(3) ?
C8 C9 1.346(3) ?
C9 C9A 1.428(3) ?
C9A C10 1.390(3) y
C10 C10A 1.387(3) y
C1' C2' 1.346(3) ?
C1' C0A' 1.425(3) ?
C2' C3' 1.416(3) ?
C3' C4' 1.358(3) ?
C4' C4A' 1.427(2) ?
C4A' C5' 1.406(2) y
C4A' C0A' 1.436(2) y
C5' C5A' 1.408(2) y
C5A' C6' 1.427(2) ?
C5A' C9A' 1.433(2) y
C6' C7' 1.353(3) ?
C7' C8' 1.414(3) ?
C8' C9' 1.345(3) ?
C9' C9A' 1.429(3) ?
C9A' C10' 1.387(3) y
C10' C0A' 1.392(3) y

loop_
_geom_torsion_atom_site_label_1
_geom_torsion_atom_site_label_2
_geom_torsion_atom_site_label_3
_geom_torsion_atom_site_label_4
_geom_torsion
_geom_torsion_publ_flag
O11 C11 O C12 27.0(3) y
C5 C11 O C12 -156.75(14) y
C11 O C12 O12 28.5(2) y
C11 O C12 C5' -156.46(14) y
C10A C1 C2 C3 0.0(4) ?
C1 C2 C3 C4 0.4(4) ?
C2 C3 C4 C4A -0.5(3) ?
C3 C4 C4A C5 178.6(2) ?
C3 C4 C4A C10A 0.2(3) ?
C4 C4A C5 C5A -178.99(15) ?
C10A C4A C5 C5A -0.7(2) ?
C4 C4A C5 C11 0.5(2) ?
C10A C4A C5 C11 178.83(14) ?
O11 C11 C5 C5A 64.2(2) y
O C11 C5 C5A -111.8(2) y
O11 C11 C5 C4A -115.3(2) y
O C11 C5 C4A 68.7(2) y
C4A C5 C5A C6 -177.13(15) ?
C11 C5 C5A C6 3.4(2) ?
C4A C5 C5A C9A 0.7(2) ?
C11 C5 C5A C9A -178.78(14) ?
C5 C5A C6 C7 178.8(2) ?
C9A C5A C6 C7 0.9(3) ?
C5A C6 C7 C8 0.8(3) ?
C6 C7 C8 C9 -1.0(4) ?
C7 C8 C9 C9A -0.5(3) ?
C8 C9 C9A C10 -177.7(2) ?
C8 C9 C9A C5A 2.2(3) ?
C5 C5A C9A C10 -0.5(2) ?
C6 C5A C9A C10 177.5(2) ?
C5 C5A C9A C9 179.7(2) ?
C6 C5A C9A C9 -2.3(2) ?
C9 C9A C10 C10A 180.0(2) ?
C5A C9A C10 C10A 0.2(3) ?
C9A C10 C10A C1 178.4(2) ?
C9A C10 C10A C4A -0.1(3) ?
C2 C1 C10A C10 -178.8(2) ?
C2 C1 C10A C4A -0.3(3) ?
C5 C4A C10A C10 0.3(2) ?
C4 C4A C10A C10 178.8(2) ?
C5 C4A C10A C1 -178.3(2) ?
C4 C4A C10A C1 0.2(2) ?
C0A' C1' C2' C3' 0.0(3) ?
C1' C2' C3' C4' -0.7(3) ?
C2' C3' C4' C4A' 0.3(3) ?
C3' C4' C4A' C5' 179.3(2) ?
C3' C4' C4A' C0A' 0.7(2) ?
C4' C4A' C5' C5A' -177.17(15) ?
C0A' C4A' C5' C5A' 1.4(2) ?
C4' C4A' C5' C12 6.2(2) ?
C0A' C4A' C5' C12 -175.22(14) ?
O12 C12 C5' C4A' -119.4(2) y
O C12 C5' C4A' 65.9(2) y
O12 C12 C5' C5A' 63.8(2) y
O C12 C5' C5A' -110.9(2) y
C4A' C5' C5A' C6' -177.8(2) ?
C12 C5' C5A' C6' -1.1(2) ?
C4A' C5' C5A' C9A' -0.5(2) ?
C12 C5' C5A' C9A' 176.17(15) ?
C5' C5A' C6' C7' 178.4(2) ?
C9A' C5A' C6' C7' 1.2(3) ?
C5A' C6' C7' C8' 0.7(3) ?
C6' C7' C8' C9' -1.3(4) ?
C7' C8' C9' C9A' -0.1(4) ?
C8' C9' C9A' C10' -177.1(2) ?
C8' C9' C9A' C5A' 2.0(3) ?
C5' C5A' C9A' C10' -0.8(3) ?
C6' C5A' C9A' C10' 176.6(2) ?
C5' C5A' C9A' C9' -179.9(2) ?
C6' C5A' C9A' C9' -2.5(3) ?
C9' C9A' C10' C0A' -179.8(2) ?
C5A' C9A' C10' C0A' 1.1(3) ?
C9A' C10' C0A' C1' 178.7(2) ?
C9A' C10' C0A' C4A' -0.2(3) ?
C2' C1' C0A' C10' -177.9(2) ?
C2' C1' C0A' C4A' 1.0(3) ?
C5' C4A' C0A' C10' -1.1(2) ?
C4' C4A' C0A' C10' 177.6(2) ?
C5' C4A' C0A' C1' 180.0(2) ?
C4' C4A' C0A' C1' -1.3(2) ?

loop_
_cod_related_entry_id
_cod_related_entry_database
_cod_related_entry_code
1 ChemSpider 21138891
